data_9001070
loop_
_publ_author_name
'Fitzgerald S'
'Leavens P B'
'Rheingold A L'
'Nelen J A'

_publ_section_title
;
 Crystal structure of a REE-bearing vesuvianite from San Benito County,
 California
;
_journal_name_full 'American Mineralogist'
_journal_page_first 625
_journal_page_last 628
_journal_volume 72
_journal_year 1987
_chemical_formula_sum 'Al2 Ca7.9 Ce1.86 Fe3 H0.75 Mg2 O39 Si9'
_chemical_name_mineral Vesuvianite
_space_group_IT_number 85
_symmetry_space_group_name_Hall '-P 4a'
_symmetry_space_group_name_H-M 'P 4/n :2'
_cell_angle_alpha 90
_cell_angle_beta 90
_cell_angle_gamma 90
_cell_formula_units_Z 4
_cell_length_a 15.799
_cell_length_b 15.799
_cell_length_c 11.917
_cell_volume 2974.583
_database_code_amcsd 0001092
_exptl_crystal_density_diffrn 3.852
_cod_original_sg_symbol_H-M 'P 4/n'
_cod_original_formula_sum 'Si9 Ca7.9 Ce1.86 Mg2 Fe3 Al2 O39 H.75'
_cod_database_code 9001070

loop_
_space_group_symop_operation_xyz
x,y,z
1/2+y,-x,-z
1/2-y,x,z
1/2+x,1/2+y,-z
1/2-x,1/2-y,z
-y,1/2+x,-z
y,1/2-x,z
-x,-y,-z

loop_
_atom_site_aniso_label
_atom_site_aniso_U_11
_atom_site_aniso_U_22
_atom_site_aniso_U_33
_atom_site_aniso_U_12
_atom_site_aniso_U_13
_atom_site_aniso_U_23
Si1a 0.00800 0.00800 0.00400 0.00000 0.00000 0.00000
Si1b 0.00800 0.00800 0.01500 0.00000 0.00000 0.00000
Si2a 0.01400 0.00900 0.00800 0.00000 0.00100 -0.00100
Si2b 0.01100 0.01100 0.01500 0.00000 -0.00200 -0.00100
Si3a 0.01200 0.00800 0.01100 0.00000 -0.00100 0.00000
Si3b 0.01100 0.01000 0.00800 0.00000 0.00000 -0.00200
Ca1a 0.02100 0.01300 0.01000 0.00000 0.00000 0.00000
Ca2a 0.01100 0.01300 0.01400 0.00000 -0.00100 0.00000
Ca2b 0.01400 0.01100 0.01300 0.00100 0.00000 0.00200
Ce3a 0.00900 0.01200 0.01600 0.00300 0.00000 0.00500
Ce3b 0.01000 0.01400 0.01600 -0.00200 0.00000 0.00500
Cac1 0.03800 0.03800 0.02100 0.00000 0.00000 0.00000
Cac2 0.01500 0.01500 0.01700 0.00000 0.00000 0.00000
Fe1a 0.00900 0.00200 0.00300 -0.00200 0.00200 0.00200
Fe1b 0.00800 0.00700 0.00800 -0.00300 -0.00100 -0.00500
Ala1 0.01900 0.01700 0.01900 -0.00100 -0.00100 0.00000
Ala2 0.01800 0.01800 0.03200 0.00000 0.00400 -0.00100
Feb1 0.01200 0.01200 0.03300 0.00000 0.00000 0.00000
Feb2 0.01800 0.01800 0.03000 0.00000 0.00000 0.00000
O1a 0.01600 0.01000 0.00900 0.00400 -0.00100 -0.00300
O1b 0.02100 0.00900 0.01400 0.00500 0.00200 0.00000
O2a 0.01800 0.00800 0.01700 0.00000 -0.00400 0.00200
O2b 0.01200 0.01300 0.01600 -0.00200 0.00100 -0.00300
O3a 0.01300 0.01100 0.01500 -0.00700 -0.00100 0.00400
O3b 0.01200 0.01200 0.01200 0.00200 0.00300 0.00300
O4a 0.01300 0.01400 0.00800 0.00000 -0.00200 0.00400
O4b 0.01700 0.00800 0.01100 0.00300 -0.00200 0.00100
O5a 0.01100 0.01800 0.01300 -0.00600 -0.00100 -0.00600
O5b 0.01600 0.01300 0.01400 -0.00100 -0.00400 0.00200
O6a 0.02500 0.01900 0.01700 0.01000 0.00000 0.00300
O6b 0.01500 0.02200 0.01500 -0.00700 -0.00300 0.00200
O7a 0.01000 0.01500 0.02200 -0.00200 -0.00100 0.00100
O7b 0.01600 0.01600 0.01300 -0.00200 -0.00300 -0.00100
O8a 0.01400 0.01700 0.01200 0.00000 0.00600 0.00100
O8b 0.01800 0.00400 0.01600 -0.00400 0.00200 0.00100
O9a 0.01600 0.01300 0.01200 -0.00200 0.00000 -0.00200
O-H10a 0.02700 0.02700 0.05700 0.00000 0.00000 0.00000
O-H10b 0.02200 0.02200 0.06200 0.00000 0.00000 0.00000
O11a 0.01500 0.01500 0.02000 0.00200 -0.00200 -0.00300
O11b 0.01300 0.01800 0.01300 0.00200 0.00000 0.00200

loop_
_atom_site_label
_atom_site_fract_x
_atom_site_fract_y
_atom_site_fract_z
_atom_site_occupancy
_atom_site_U_iso_or_equiv
_atom_site_type_symbol
_atom_site_attached_hydrogens
Si1a -0.25000 0.25000 0.50000 1.00000 0.00800 Si 0
Si1b -0.25000 0.25000 0.00000 1.00000 0.01000 Si 0
Si2a -0.04040 0.31870 0.12790 1.00000 0.01000 Si 0
Si2b -0.04080 0.18120 0.37260 1.00000 0.01200 Si 0
Si3a 0.08480 0.15070 0.63750 1.00000 0.01000 Si 0
Si3b 0.08510 0.34890 -0.13710 1.00000 0.01000 Si 0
Ca1a -0.25000 0.25000 0.24960 1.00000 0.01400 Ca 0
Ca2a 0.18930 -0.04770 0.62190 1.00000 0.01200 Ca 0
Ca2b -0.04740 0.18930 -0.12200 1.00000 0.01300 Ca 0
Ca3a 0.17840 0.39850 0.10940 0.64000 0.01400 Ca 0
Ce3a 0.17840 0.39850 0.10940 0.42000 0.01200 Ce 0
Ca3b 0.32190 0.39880 -0.60870 0.31000 0.01400 Ca 0
Ce3b 0.32190 0.39880 -0.60870 0.51000 0.01300 Ce 0
Cac1 0.25000 0.25000 -0.35300 1.00000 0.03300 Ca 0
Cac2 0.25000 0.25000 -0.14530 1.00000 0.01500 Ca 0
Mg1a 0.00020 -0.11080 0.11970 0.50000 0.01400 Mg 0
Fe1a 0.00020 -0.11080 0.11970 0.50000 0.00500 Fe 0
Mg1b -0.12040 0.11140 0.62660 0.50000 0.01400 Mg 0
Fe1b -0.12040 0.11140 0.62660 0.50000 0.00700 Fe 0
Ala1 0.00000 0.00000 0.50000 1.00000 0.01800 Al 0
Ala2 0.00000 0.50000 0.00000 1.00000 0.02300 Al 0
Feb1 0.25000 0.25000 -0.05110 1.00000 0.01900 Fe 0
Feb2 0.25000 0.25000 -0.45740 1.00000 0.02200 Fe 0
O1a -0.22450 0.17390 0.08520 1.00000 0.01200 O 0
O1b -0.27860 0.17310 0.41430 1.00000 0.01500 O 0
O2a -0.11710 0.16260 0.28210 1.00000 0.01400 O 0
O2b -0.11690 0.33720 0.21830 1.00000 0.01400 O 0
O3a -0.04480 0.22440 0.07100 1.00000 0.01300 O 0
O3b -0.04690 0.27670 0.42640 1.00000 0.01200 O 0
O4a -0.05940 0.10450 0.46900 1.00000 0.01200 O 0
O4b -0.05920 0.39250 0.03300 1.00000 0.01200 O 0
O5a -0.00870 0.32720 -0.18050 1.00000 0.01400 O 0
O5b -0.01030 0.17230 0.67970 1.00000 0.01400 O 0
O6a 0.12090 0.27550 -0.05840 1.00000 0.02000 O 0
O6b 0.12250 0.22240 0.55340 1.00000 0.01700 O 0
O7a 0.05540 0.17570 0.32270 1.00000 0.01600 O 0
O7b 0.05730 0.32420 0.17770 1.00000 0.01500 O 0
O8a 0.09370 0.43900 -0.07330 1.00000 0.01400 O 0
O8b 0.09530 0.05940 0.57300 1.00000 0.01300 O 0
O9a 0.14740 0.14750 0.75000 1.00000 0.01400 O 0
O-H10a 0.25000 0.25000 0.13970 1.00000 0.03700 O 1
O-H10b -0.25000 -0.25000 -0.36030 1.00000 0.03600 O 1
O11a -0.00190 0.06300 0.13660 1.00000 0.01600 O 0
O11b -0.06250 0.00110 0.63520 1.00000 0.01500 O 0

loop_
_cod_changelog_entry_id
_cod_changelog_entry_author
_cod_changelog_entry_date
_cod_changelog_entry_text
1
;cod-tools version 3.8.0
Id: cif_guess_AMCSD_atom_types 9581 2023-05-17 12:35:41Z saulius
;
2023-05-18T11:36:35+03:00
;Derived atom types and hydrogen counts
from atom names that follow the AMCSD naming convention
(Wat == water, O-H == hydroxyl).
;
2
;cod-tools version 3.10.1
Id: cif_fix_AMCSD_aniso_labels 10200 2024-08-01 14:09:44Z saulius
;
2024-08-02T12:19:55+03:00
;Changed the following '_atom_site_aniso_label' values:
'OH10a' -> 'O-H10a'
'OH10b' -> 'O-H10b'
;

loop_
_cod_related_entry_id
_cod_related_entry_database
_cod_related_entry_code
1 AMCSD 0001092
